data_7201883
loop_
_publ_author_name
'Ashmore, Jason'
'Bishop, Roger'
'Craig, Donald C.'
'Scudder, Marcia L.'

_publ_section_title
;
 Synthesis and inclusion properties of new nitrated C2&#x2212;
 symmetric diquinoline hosts
;
_journal_issue 7
_journal_name_full CrystEngComm
_journal_page_first 839
_journal_paper_doi 10.1039/b717948k
_journal_volume 10
_journal_year 2008
_chemical_formula_moiety 'C23 H16 N4 O4,0.5(C7 H8)'
_chemical_formula_sum 'C26.5 H20 N4 O4'
_chemical_formula_weight 458.5
_space_group_IT_number 14
_symmetry_cell_setting monoclinic
_symmetry_space_group_name_Hall '-P 2yn'
_symmetry_space_group_name_H-M 'P 1 21/n 1'
_atom_type_scat_source 'International Tables for X-ray Crystallography, Vol. IV'
_audit_creation_method 'RAELSPUB and manual entry'
_cell_angle_alpha 90
_cell_angle_beta 95.81(3)
_cell_angle_gamma 90
_cell_formula_units_Z 4
_cell_length_a 11.192(6)
_cell_length_b 17.811(6)
_cell_length_c 11.205(6)
_cell_measurement_reflns_used 10
_cell_measurement_temperature 294
_cell_measurement_theta_max 11
_cell_measurement_theta_min 10
_cell_volume 2222.1(18)
_computing_cell_refinement 'CAD4 Version 5.0, (Schagen et al, 1989)'
_computing_data_collection 'CAD4 Version 5.0, (Schagen et al, 1989)'
_computing_data_reduction 'Local program'
_computing_molecular_graphics 'ORTEP-II, (Johnson, 1976)'
_computing_publication_material 'Local programs'
_computing_structure_refinement 'RAELS, (Rae, 1996)'
_computing_structure_solution 'SIR92 (Altomare et al, 1994)'
_diffrn_measured_fraction_theta_full 1.00
_diffrn_measured_fraction_theta_max 1.00
_diffrn_measurement_device_type 'Nonius CAD-4'
_diffrn_measurement_method \w--2\q
_diffrn_radiation_type 'Mo K\a'
_diffrn_radiation_wavelength 0.71073
_diffrn_reflns_av_R_equivalents 0.018
_diffrn_reflns_limit_h_max 13
_diffrn_reflns_limit_h_min -13
_diffrn_reflns_limit_k_max 21
_diffrn_reflns_limit_k_min 0
_diffrn_reflns_limit_l_max 13
_diffrn_reflns_limit_l_min 0
_diffrn_reflns_number 4105
_diffrn_reflns_theta_full 25
_diffrn_reflns_theta_max 25
_diffrn_standards_decay_% 6
_diffrn_standards_interval_time 30min
_diffrn_standards_number 1
_exptl_absorpt_coefficient_mu 0.093
_exptl_absorpt_correction_type none
_exptl_crystal_colour colourless
_exptl_crystal_density_diffrn 1.37
_exptl_crystal_density_method 'not measured'
_exptl_crystal_description plate
_exptl_crystal_F_000 956.0
_exptl_crystal_size_max 0.30
_exptl_crystal_size_mid 0.25
_exptl_crystal_size_min 0.04
_refine_diff_density_max 0.76
_refine_diff_density_min -0.92
_refine_ls_extinction_method none
_refine_ls_goodness_of_fit_ref 1.58
_refine_ls_hydrogen_treatment noref
_refine_ls_number_parameters 165
_refine_ls_number_reflns 1266
_refine_ls_R_factor_gt 0.062
_refine_ls_shift/su_max 0.002
_refine_ls_structure_factor_coef F
_refine_ls_weighting_details 'w = 1/[\s^2^(F) + 0.0004F^2^]'
_refine_ls_weighting_scheme calc
_refine_ls_wR_factor_ref 0.064
_reflns_number_gt 1266
_reflns_number_total 3898
_reflns_threshold_expression I>2\s(I)
_cod_data_source_file b717948k.txt
_cod_data_source_block DRB316
_cod_original_cell_volume 2222(2)
_cod_original_sg_symbol_H-M 'P 21/n'
_cod_database_code 7201883

loop_
_symmetry_equiv_pos_site_id
_symmetry_equiv_pos_as_xyz
1 x,y,z
2 1/2-x,1/2+y,1/2-z
3 -x,-y,-z
4 1/2+x,1/2-y,1/2+z

loop_
_atom_site_label
_atom_site_fract_x
_atom_site_fract_y
_atom_site_fract_z
_atom_site_U_iso_or_equiv
_atom_site_adp_type
_atom_site_type_symbol
_atom_site_occupancy
O1 0.2146(7) 0.2313(5) 0.2244(9) 0.187(5) Uani O 1.0
O2 0.3210(7) 0.3208(5) 0.2264(10) 0.173(5) Uani O 1.0
O3 0.0998(6) 0.5550(4) 1.0526(6) 0.110(3) Uani O 1.0
O4 0.2312(6) 0.5383(5) 1.1956(6) 0.121(3) Uani O 1.0
N1 0.1976(5) 0.3010(3) 0.4854(5) 0.0446(8) Uani N 1.0
N2 0.2424(5) 0.4337(3) 0.9335(5) 0.0448(7) Uani N 1.0
N3 0.2299(8) 0.2953(5) 0.2422(6) 0.064(2) Uani N 1.0
N4 0.2040(7) 0.5490(4) 1.0918(7) 0.063(2) Uani N 1.0
C1 0.2737(7) 0.2615(4) 0.6835(7) 0.0502(8) Uani C 1.0
C2 0.1777(6) 0.3015(4) 0.6004(7) 0.0448(7) Uani C 1.0
C3 0.0810(7) 0.3394(4) 0.6444(7) 0.0478(8) Uani C 1.0
C4 0.0617(6) 0.3341(4) 0.7774(7) 0.055(1) Uani C 1.0
C5 0.1777(7) 0.3130(4) 0.8562(6) 0.0528(8) Uani C 1.0
C6 0.2655(6) 0.3778(4) 0.8601(6) 0.0438(7) Uani C 1.0
C7 0.3582(6) 0.3792(4) 0.7830(6) 0.0423(6) Uani C 1.0
C8 0.3838(6) 0.3126(4) 0.7070(7) 0.0484(9) Uani C 1.0
C9 0.2282(7) 0.2411(4) 0.8046(7) 0.0581(7) Uani C 1.0
C10 0.1187(7) 0.3400(4) 0.4080(6) 0.0455(8) Uani C 1.0
C11 0.1363(7) 0.3415(4) 0.2840(7) 0.050(1) Uani C 1.0
C12 0.0672(7) 0.3832(4) 0.2029(7) 0.057(1) Uani C 1.0
C13 -0.0282(7) 0.4253(4) 0.2417(7) 0.064(1) Uani C 1.0
C14 -0.0510(7) 0.4261(4) 0.3579(7) 0.062(1) Uani C 1.0
C15 0.0224(6) 0.3822(4) 0.4440(7) 0.0505(8) Uani C 1.0
C16 0.0047(6) 0.3800(4) 0.5669(7) 0.052(1) Uani C 1.0
C17 0.3140(6) 0.4958(4) 0.9322(6) 0.0418(7) Uani C 1.0
C18 0.2977(7) 0.5547(4) 1.0080(7) 0.0460(7) Uani C 1.0
C19 0.3638(6) 0.6193(4) 1.0164(6) 0.0486(7) Uani C 1.0
C20 0.4550(7) 0.6262(4) 0.9377(7) 0.0503(6) Uani C 1.0
C21 0.4754(6) 0.5704(4) 0.8607(6) 0.0479(7) Uani C 1.0
C22 0.4059(6) 0.5031(4) 0.8565(6) 0.0418(7) Uani C 1.0
C23 0.4270(6) 0.4426(4) 0.7819(6) 0.0429(7) Uani C 1.0
C1T 0.5479(12) 0.4694(8) 0.5029(11) 0.069(4) Uani C 0.5
C2T 0.4294(12) 0.4537(8) 0.4583(11) 0.072(4) Uani C 0.5
C3T 0.3392(12) 0.5081(9) 0.4552(11) 0.088(4) Uani C 0.5
C4T 0.3638(16) 0.5803(10) 0.4964(10) 0.097(5) Uani C 0.5
C5T 0.4808(15) 0.5969(8) 0.5409(11) 0.089(6) Uani C 0.5
C6T 0.5712(13) 0.5426(8) 0.5441(11) 0.078(4) Uani C 0.5
C7T 0.6444(15) 0.4113(11) 0.5063(15) 0.141(7) Uani C 0.5
HC1 0.2979 0.2145 0.6436 0.057 Uani H 1.0
H1C4 -0.0005 0.2949 0.7874 0.065 Uani H 1.0
H2C4 0.0329 0.3838 0.8044 0.058 Uani H 1.0
HC5 0.1574 0.3025 0.9395 0.061 Uani H 1.0
H1C8 0.4513 0.2830 0.7493 0.056 Uani H 1.0
H2C8 0.4077 0.3309 0.6284 0.049 Uani H 1.0
H1C9 0.2960 0.2213 0.8609 0.064 Uani H 1.0
H2C9 0.1638 0.2022 0.7924 0.066 Uani H 1.0
HC12 0.0836 0.3842 0.1168 0.063 Uani H 1.0
HC13 -0.0805 0.4553 0.1817 0.076 Uani H 1.0
HC14 -0.1184 0.4571 0.3836 0.072 Uani H 1.0
HC16 -0.0636 0.4081 0.5970 0.062 Uani H 1.0
HC19 0.3488 0.6596 1.0750 0.054 Uani H 1.0
HC20 0.5046 0.6730 0.9392 0.058 Uani H 1.0
HC21 0.5401 0.5762 0.8060 0.055 Uani H 1.0
HC23 0.4925 0.4458 0.7277 0.049 Uani H 1.0
HC2T 0.4086 0.4021 0.4278 0.113 Uani H 0.5
HC3T 0.2555 0.4947 0.4227 0.145 Uani H 0.5
HC4T 0.2992 0.6192 0.4941 0.157 Uani H 0.5
HC5T 0.5009 0.6486 0.5712 0.142 Uani H 0.5
HC6T 0.6548 0.5564 0.5768 0.126 Uani H 0.5

loop_
_atom_site_aniso_label
_atom_site_aniso_U_11
_atom_site_aniso_U_22
_atom_site_aniso_U_33
_atom_site_aniso_U_12
_atom_site_aniso_U_13
_atom_site_aniso_U_23
_atom_site_aniso_type_symbol
O1 0.123(7) 0.100(7) 0.345(9) -0.018(6) 0.062(8) -0.125(8) O
O2 0.094(6) 0.103(7) 0.341(9) -0.015(5) 0.113(8) -0.016(7) O
O3 0.059(4) 0.187(8) 0.083(5) 0.033(5) 0.003(4) 0.002(5) O
O4 0.104(6) 0.195(9) 0.063(5) -0.019(5) 0.009(5) 0.020(5) O
N1 0.045(2) 0.043(1) 0.0449(8) -0.0025(9) 0.0017(7) 0.002(1) N
N2 0.041(1) 0.048(1) 0.0452(8) -0.0022(9) 0.0023(7) 0.0003(8) N
N3 0.072(6) 0.063(6) 0.057(5) 0.006(6) 0.013(5) -0.015(5) N
N4 0.075(6) 0.067(6) 0.047(5) 0.005(5) -0.002(5) -0.018(5) N
C1 0.060(2) 0.0394(9) 0.049(1) 0.001(1) -0.005(1) 0.0018(9) C
C2 0.047(1) 0.0422(9) 0.0443(8) -0.0035(9) 0.0010(7) 0.0031(8) C
C3 0.043(1) 0.054(1) 0.0455(9) -0.006(1) 0.0026(7) -0.0006(9) C
C4 0.050(1) 0.069(2) 0.0464(9) -0.016(1) 0.0056(8) -0.004(1) C
C5 0.061(2) 0.053(1) 0.0440(8) -0.016(1) 0.0015(8) 0.0032(9) C
C6 0.045(1) 0.042(1) 0.0440(8) -0.0028(9) 0.0010(7) 0.0036(8) C
C7 0.042(1) 0.039(1) 0.0454(8) 0.0029(9) -0.0002(7) 0.0023(8) C
C8 0.049(1) 0.044(1) 0.051(1) 0.007(1) -0.0039(8) -0.003(1) C
C9 0.081(3) 0.043(1) 0.047(1) -0.013(1) -0.007(1) 0.0060(9) C
C10 0.046(1) 0.045(1) 0.0443(8) -0.0042(9) 0.0004(8) 0.0033(9) C
C11 0.054(2) 0.051(2) 0.0440(8) -0.011(1) 0.0007(8) 0.0034(9) C
C12 0.071(3) 0.052(3) 0.0463(9) -0.013(2) -0.007(1) 0.006(1) C
C13 0.078(3) 0.054(2) 0.055(1) 0.001(2) -0.020(2) 0.002(1) C
C14 0.063(2) 0.059(2) 0.058(1) 0.009(2) -0.017(2) -0.005(1) C
C15 0.047(1) 0.052(2) 0.049(1) 0.002(1) -0.0050(9) -0.001(1) C
C16 0.042(1) 0.062(2) 0.051(1) 0.001(1) -0.0018(8) -0.006(1) C
C17 0.039(1) 0.040(1) 0.0454(8) 0.0038(9) -0.0002(7) 0.0020(9) C
C18 0.041(1) 0.045(1) 0.0498(8) 0.008(1) -0.0030(7) -0.0025(9) C
C19 0.053(1) 0.039(1) 0.0510(9) 0.009(1) -0.0082(9) 0.0002(9) C
C20 0.063(2) 0.039(1) 0.0465(8) -0.003(1) -0.0065(8) 0.006(1) C
C21 0.055(1) 0.044(1) 0.0441(8) -0.007(1) -0.0009(7) 0.0049(9) C
C22 0.042(1) 0.039(1) 0.0439(8) 0.0005(9) 0.0003(7) 0.0041(9) C
C23 0.040(1) 0.043(1) 0.0450(8) 0.0003(9) 0.0018(7) 0.0012(9) C
C1T 0.081(6) 0.097(7) 0.037(7) -0.004(6) 0.036(6) 0.006(5) C
C2T 0.098(7) 0.088(8) 0.032(6) -0.020(6) 0.021(6) -0.001(6) C
C3T 0.082(7) 0.122(9) 0.061(7) -0.010(6) 0.008(7) 0.008(6) C
C4T 0.112(8) 0.106(7) 0.074(7) 0.019(7) 0.020(6) 0.012(7) C
C5T 0.130(8) 0.077(7) 0.062(9) -0.017(5) 0.024(9) 0.007(5) C
C6T 0.082(6) 0.102(7) 0.054(7) -0.031(6) 0.028(6) 0.010(7) C
C7T 0.128(8) 0.163(9) 0.137(9) 0.052(9) 0.043(9) -0.008(9) C

loop_
_geom_angle_atom_site_label_1
_geom_angle_atom_site_label_2
_geom_angle_atom_site_label_3
_geom_angle
_geom_angle_site_symmetry_1
_geom_angle_site_symmetry_2
_geom_angle_site_symmetry_3
_geom_angle_publ_flag
C2 N1 C10 116.8(6) 1_555 1_555 1_555 no
C6 N2 C17 116.5(7) 1_555 1_555 1_555 no
O1 N3 O2 118.6(10) 1_555 1_555 1_555 no
O1 N3 C11 120.8(9) 1_555 1_555 1_555 no
O2 N3 C11 120.7(9) 1_555 1_555 1_555 no
O3 N4 O4 120.8(9) 1_555 1_555 1_555 no
O3 N4 C18 118.9(7) 1_555 1_555 1_555 no
O4 N4 C18 120.3(8) 1_555 1_555 1_555 no
C2 C1 C8 109.4(6) 1_555 1_555 1_555 no
C2 C1 C9 111.9(6) 1_555 1_555 1_555 no
C2 C1 HC1 108.9 1_555 1_555 1_555 no
C8 C1 C9 108.7(6) 1_555 1_555 1_555 no
C8 C1 HC1 108.9 1_555 1_555 1_555 no
C9 C1 HC1 108.9 1_555 1_555 1_555 no
N1 C2 C1 114.3(7) 1_555 1_555 1_555 no
N1 C2 C3 123.6(7) 1_555 1_555 1_555 no
C1 C2 C3 122.0(7) 1_555 1_555 1_555 no
C2 C3 C4 120.1(7) 1_555 1_555 1_555 no
C2 C3 C16 119.1(7) 1_555 1_555 1_555 no
C4 C3 C16 120.8(7) 1_555 1_555 1_555 no
C3 C4 C5 112.3(6) 1_555 1_555 1_555 no
C3 C4 H1C4 108.7 1_555 1_555 1_555 no
C3 C4 H2C4 108.7 1_555 1_555 1_555 no
C5 C4 H1C4 108.7 1_555 1_555 1_555 no
C5 C4 H2C4 108.7 1_555 1_555 1_555 no
H1C4 C4 H2C4 109.5 1_555 1_555 1_555 no
C4 C5 C6 109.7(6) 1_555 1_555 1_555 no
C4 C5 C9 108.0(6) 1_555 1_555 1_555 no
C4 C5 HC5 108.8 1_555 1_555 1_555 no
C6 C5 C9 112.6(6) 1_555 1_555 1_555 no
C6 C5 HC5 108.8 1_555 1_555 1_555 no
C9 C5 HC5 108.8 1_555 1_555 1_555 no
N2 C6 C5 114.9(7) 1_555 1_555 1_555 no
N2 C6 C7 124.3(7) 1_555 1_555 1_555 no
C5 C6 C7 120.6(7) 1_555 1_555 1_555 no
C6 C7 C8 121.7(7) 1_555 1_555 1_555 no
C6 C7 C23 117.8(7) 1_555 1_555 1_555 no
C8 C7 C23 120.4(7) 1_555 1_555 1_555 no
C1 C8 C7 111.7(6) 1_555 1_555 1_555 no
C1 C8 H1C8 108.9 1_555 1_555 1_555 no
C1 C8 H2C8 108.9 1_555 1_555 1_555 no
C7 C8 H1C8 108.9 1_555 1_555 1_555 no
C7 C8 H2C8 108.9 1_555 1_555 1_555 no
H1C8 C8 H2C8 109.5 1_555 1_555 1_555 no
C1 C9 C5 107.6(6) 1_555 1_555 1_555 no
C1 C9 H1C9 109.9 1_555 1_555 1_555 no
C1 C9 H2C9 109.9 1_555 1_555 1_555 no
C5 C9 H1C9 109.9 1_555 1_555 1_555 no
C5 C9 H2C9 109.9 1_555 1_555 1_555 no
H1C9 C9 H2C9 109.5 1_555 1_555 1_555 no
N1 C10 C11 119.1(7) 1_555 1_555 1_555 no
N1 C10 C15 123.8(7) 1_555 1_555 1_555 no
C11 C10 C15 117.1(7) 1_555 1_555 1_555 no
N3 C11 C10 118.8(7) 1_555 1_555 1_555 no
N3 C11 C12 118.6(8) 1_555 1_555 1_555 no
C10 C11 C12 122.6(8) 1_555 1_555 1_555 no
C11 C12 C13 119.0(8) 1_555 1_555 1_555 no
C11 C12 HC12 120.5 1_555 1_555 1_555 no
C13 C12 HC12 120.5 1_555 1_555 1_555 no
C12 C13 C14 121.7(8) 1_555 1_555 1_555 no
C12 C13 HC13 119.2 1_555 1_555 1_555 no
C14 C13 HC13 119.2 1_555 1_555 1_555 no
C13 C14 C15 119.4(8) 1_555 1_555 1_555 no
C13 C14 HC14 120.3 1_555 1_555 1_555 no
C15 C14 HC14 120.3 1_555 1_555 1_555 no
C10 C15 C14 120.1(7) 1_555 1_555 1_555 no
C10 C15 C16 116.9(7) 1_555 1_555 1_555 no
C14 C15 C16 123.0(8) 1_555 1_555 1_555 no
C3 C16 C15 119.7(7) 1_555 1_555 1_555 no
C3 C16 HC16 120.1 1_555 1_555 1_555 no
C15 C16 HC16 120.1 1_555 1_555 1_555 no
N2 C17 C18 119.8(8) 1_555 1_555 1_555 no
N2 C17 C22 123.2(7) 1_555 1_555 1_555 no
C18 C17 C22 117.0(7) 1_555 1_555 1_555 no
N4 C18 C17 119.1(7) 1_555 1_555 1_555 no
N4 C18 C19 115.3(8) 1_555 1_555 1_555 no
C17 C18 C19 125.5(8) 1_555 1_555 1_555 no
C18 C19 C20 116.7(8) 1_555 1_555 1_555 no
C18 C19 HC19 121.7 1_555 1_555 1_555 no
C20 C19 HC19 121.7 1_555 1_555 1_555 no
C19 C20 C21 120.7(7) 1_555 1_555 1_555 no
C19 C20 HC20 119.6 1_555 1_555 1_555 no
C21 C20 HC20 119.6 1_555 1_555 1_555 no
C20 C21 C22 120.8(7) 1_555 1_555 1_555 no
C20 C21 HC21 119.6 1_555 1_555 1_555 no
C22 C21 HC21 119.6 1_555 1_555 1_555 no
C17 C22 C21 119.3(7) 1_555 1_555 1_555 no
C17 C22 C23 117.9(7) 1_555 1_555 1_555 no
C21 C22 C23 122.8(7) 1_555 1_555 1_555 no
C7 C23 C22 120.1(7) 1_555 1_555 1_555 no
C7 C23 HC23 119.9 1_555 1_555 1_555 no
C22 C23 HC23 119.9 1_555 1_555 1_555 no
C2T C1T C6T 116.3(14) 1_555 1_555 1_555 no
C2T C1T C7T 121.8(7) 1_555 1_555 1_555 no
C6T C1T C7T 121.8(7) 1_555 1_555 1_555 no
C1T C2T C3T 121.8(13) 1_555 1_555 1_555 no
C1T C2T HC2T 119.1 1_555 1_555 1_555 no
C3T C2T HC2T 119.1 1_555 1_555 1_555 no
C2T C3T C4T 121.2(15) 1_555 1_555 1_555 no
C2T C3T HC3T 119.4 1_555 1_555 1_555 no
C4T C3T HC3T 119.4 1_555 1_555 1_555 no
C3T C4T C5T 117.8(18) 1_555 1_555 1_555 no
C3T C4T HC4T 121.1 1_555 1_555 1_555 no
C5T C4T HC4T 121.1 1_555 1_555 1_555 no
C4T C5T C6T 121.2(15) 1_555 1_555 1_555 no
C4T C5T HC5T 119.4 1_555 1_555 1_555 no
C6T C5T HC5T 119.4 1_555 1_555 1_555 no
C1T C6T C5T 121.8(13) 1_555 1_555 1_555 no
C1T C6T HC6T 119.1 1_555 1_555 1_555 no
C5T C6T HC6T 119.1 1_555 1_555 1_555 no

loop_
_geom_bond_atom_site_label_1
_geom_bond_atom_site_label_2
_geom_bond_distance
_geom_bond_site_symmetry_1
_geom_bond_site_symmetry_2
_geom_bond_publ_flag
O1 N3 1.168(8) 1_555 1_555 no
O2 N3 1.146(8) 1_555 1_555 no
O3 N4 1.209(7) 1_555 1_555 no
O4 N4 1.188(7) 1_555 1_555 no
N1 C2 1.329(8) 1_555 1_555 no
N1 C10 1.364(8) 1_555 1_555 no
N2 C6 1.333(8) 1_555 1_555 no
N2 C17 1.367(8) 1_555 1_555 no
N3 C11 1.446(10) 1_555 1_555 no
N4 C18 1.480(9) 1_555 1_555 no
C1 C2 1.525(9) 1_555 1_555 no
C1 C8 1.534(9) 1_555 1_555 no
C1 C9 1.541(9) 1_555 1_555 no
C1 HC1 1.000 1_555 1_555 no
C2 C3 1.407(9) 1_555 1_555 no
C3 C4 1.530(9) 1_555 1_555 no
C3 C16 1.363(9) 1_555 1_555 no
C4 C5 1.541(9) 1_555 1_555 no
C4 H1C4 1.000 1_555 1_555 no
C4 H2C4 1.000 1_555 1_555 no
C5 C6 1.514(9) 1_555 1_555 no
C5 C9 1.536(9) 1_555 1_555 no
C5 HC5 1.000 1_555 1_555 no
C6 C7 1.416(8) 1_555 1_555 no
C7 C8 1.504(9) 1_555 1_555 no
C7 C23 1.368(8) 1_555 1_555 no
C8 H1C8 1.000 1_555 1_555 no
C8 H2C8 1.000 1_555 1_555 no
C9 H1C9 1.000 1_555 1_555 no
C9 H2C9 1.000 1_555 1_555 no
C10 C11 1.424(9) 1_555 1_555 no
C10 C15 1.406(9) 1_555 1_555 no
C11 C12 1.354(9) 1_555 1_555 no
C12 C13 1.409(10) 1_555 1_555 no
C12 HC12 1.000 1_555 1_555 no
C13 C14 1.352(10) 1_555 1_555 no
C13 HC13 1.000 1_555 1_555 no
C14 C15 1.434(9) 1_555 1_555 no
C14 HC14 1.000 1_555 1_555 no
C15 C16 1.411(9) 1_555 1_555 no
C16 HC16 1.000 1_555 1_555 no
C17 C18 1.374(9) 1_555 1_555 no
C17 C22 1.403(8) 1_555 1_555 no
C18 C19 1.365(9) 1_555 1_555 no
C19 C20 1.419(9) 1_555 1_555 no
C19 HC19 1.000 1_555 1_555 no
C20 C21 1.351(9) 1_555 1_555 no
C20 HC20 1.000 1_555 1_555 no
C21 C22 1.427(9) 1_555 1_555 no
C21 HC21 1.000 1_555 1_555 no
C22 C23 1.398(9) 1_555 1_555 no
C23 HC23 1.000 1_555 1_555 no
C1T C2T 1.398(5) 1_555 1_555 no
C1T C6T 1.398(5) 1_555 1_555 no
C1T C7T 1.493(8) 1_555 1_555 no
C2T C3T 1.398(9) 1_555 1_555 no
C2T HC2T 1.000 1_555 1_555 no
C3T C4T 1.384(8) 1_555 1_555 no
C3T HC3T 1.000 1_555 1_555 no
C4T C5T 1.384(8) 1_555 1_555 no
C4T HC4T 1.000 1_555 1_555 no
C5T C6T 1.398(9) 1_555 1_555 no
C5T HC5T 1.000 1_555 1_555 no
C6T HC6T 1.000 1_555 1_555 no
